data_4021819
loop_
_publ_author_name
'Satoko Hayashi'
'Hideki Wada'
'Takashi Ueno'
'Waro Nakanishi'

_publ_section_title
;
 Structures of 1-(Arylseleninyl)naphthalenes: O, G, and Y Dependences
 in 8-G-1-[p-YC~6~H~4~Se(O)]C~10~H~6~
;
_journal_name_full 'Journal of Organic Chemistry'
_journal_page_first 5574
_journal_page_last 5585
_journal_paper_doi 10.1021/jo060527f
_journal_volume 71
_journal_year 2006
_chemical_formula_moiety 'C17 H13 Br O2 Se '
_chemical_formula_sum 'C17 H13 Br O2 Se'
_chemical_formula_weight 408.14
_chemical_name_common 4b
_chemical_name_systematic
; 
 ? 
;
_space_group_IT_number 2
_space_group_name_Hall '-P 1'
_space_group_name_H-M_alt 'P -1'
_symmetry_cell_setting triclinic
_symmetry_Int_Tables_number 2
_symmetry_space_group_name_Hall '-P 1'
_symmetry_space_group_name_H-M 'P -1'
_atom_sites_solution_hydrogens geom
_atom_sites_solution_primary direct
_atom_sites_solution_secondary difmap
_audit_creation_method SHELXL-97
_cell_angle_alpha 108.452(6)
_cell_angle_beta 98.946(5)
_cell_angle_gamma 93.199(4)
_cell_formula_units_Z 2
_cell_length_a 4.936(2)
_cell_length_b 11.336(5)
_cell_length_c 13.923(6)
_cell_measurement_reflns_used 2257
_cell_measurement_temperature 103(2)
_cell_measurement_theta_max 25.5
_cell_measurement_theta_min 2.84
_cell_volume 725.4(5)
_computing_cell_refinement CrystalClear
_computing_data_collection CrystalClear
_computing_data_reduction CrystalClear
_computing_structure_refinement 'SHELXL-97 (Sheldrick, 1997)'
_computing_structure_solution 'DIRDIF99 (PATTY)'
_diffrn_ambient_temperature 103(2)
_diffrn_detector_area_resol_mean 7.31
_diffrn_measured_fraction_theta_full 0.974
_diffrn_measured_fraction_theta_max 0.974
_diffrn_measurement_device_type 'Rigaku Mercury'
_diffrn_measurement_method \w
_diffrn_radiation_monochromator graphite
_diffrn_radiation_source 'fine-focus sealed tube'
_diffrn_radiation_type MoK\a
_diffrn_radiation_wavelength 0.71070
_diffrn_reflns_av_R_equivalents 0.0192
_diffrn_reflns_av_sigmaI/netI 0.0301
_diffrn_reflns_limit_h_max 5
_diffrn_reflns_limit_h_min -5
_diffrn_reflns_limit_k_max 13
_diffrn_reflns_limit_k_min -13
_diffrn_reflns_limit_l_max 16
_diffrn_reflns_limit_l_min -16
_diffrn_reflns_number 4919
_diffrn_reflns_theta_full 25.50
_diffrn_reflns_theta_max 25.50
_diffrn_reflns_theta_min 2.84
_exptl_absorpt_coefficient_mu 5.343
_exptl_absorpt_correction_T_max 0.6171
_exptl_absorpt_correction_T_min 0.3485
_exptl_absorpt_correction_type multi-scan
_exptl_absorpt_process_details 'Jacobson, R. (1998) Private communication'
_exptl_crystal_colour colorless
_exptl_crystal_density_diffrn 1.869
_exptl_crystal_density_method 'not measured'
_exptl_crystal_description prism
_exptl_crystal_F_000 400
_exptl_crystal_size_max 0.25
_exptl_crystal_size_mid 0.10
_exptl_crystal_size_min 0.10
_refine_diff_density_max 0.484
_refine_diff_density_min -0.392
_refine_diff_density_rms 0.076
_refine_ls_extinction_method none
_refine_ls_goodness_of_fit_ref 1.061
_refine_ls_hydrogen_treatment mixed
_refine_ls_matrix_type full
_refine_ls_number_parameters 242
_refine_ls_number_reflns 2616
_refine_ls_number_restraints 0
_refine_ls_restrained_S_all 1.061
_refine_ls_R_factor_all 0.0292
_refine_ls_R_factor_gt 0.0245
_refine_ls_shift/su_max 0.001
_refine_ls_shift/su_mean 0.000
_refine_ls_structure_factor_coef Fsqd
_refine_ls_weighting_details 'calc w=1/[\s^2^(Fo^2^)+(0.0176P)^2^+0.7951P] where P=(Fo^2^+2Fc^2^)/3'
_refine_ls_weighting_scheme calc
_refine_ls_wR_factor_gt 0.0512
_refine_ls_wR_factor_ref 0.0533
_reflns_number_gt 2358
_reflns_number_total 2616
_reflns_threshold_expression >2sigma(I)
_cod_data_source_file jo060527fsi20060310_031308.cif
_cod_database_code 4021819

loop_
_symmetry_equiv_pos_as_xyz
'x, y, z'
'-x, -y, -z'

loop_
_atom_site_label
_atom_site_type_symbol
_atom_site_fract_x
_atom_site_fract_y
_atom_site_fract_z
_atom_site_U_iso_or_equiv
_atom_site_adp_type
_atom_site_occupancy
_atom_site_symmetry_multiplicity
_atom_site_calc_flag
Br1 Br 0.19139(6) 0.36549(3) 0.39403(2) 0.01810(9) Uani 1 1 d
C1 C 0.4362(5) 0.2402(3) 0.3895(2) 0.0151(6) Uani 1 1 d
C2 C 0.5015(6) 0.2144(3) 0.4793(2) 0.0186(6) Uani 1 1 d
H1 H 0.435(5) 0.257(3) 0.537(2) 0.007(7) Uiso 1 1 d
C3 C 0.6755(6) 0.1222(3) 0.4852(2) 0.0220(7) Uani 1 1 d
H2 H 0.717(7) 0.107(3) 0.549(3) 0.039(10) Uiso 1 1 d
C4 C 0.7818(6) 0.0597(3) 0.4016(2) 0.0200(6) Uani 1 1 d
H3 H 0.887(7) -0.009(3) 0.400(2) 0.032(9) Uiso 1 1 d
C5 C 0.7216(5) 0.0861(3) 0.3082(2) 0.0153(6) Uani 1 1 d
C6 C 0.8410(6) 0.0194(3) 0.2232(2) 0.0194(6) Uani 1 1 d
H4 H 0.964(6) -0.044(3) 0.236(2) 0.019(8) Uiso 1 1 d
C7 C 0.7883(6) 0.0408(3) 0.1319(2) 0.0197(6) Uani 1 1 d
H5 H 0.872(6) -0.005(3) 0.078(2) 0.023(8) Uiso 1 1 d
C8 C 0.6130(6) 0.1311(3) 0.1215(2) 0.0181(6) Uani 1 1 d
H6 H 0.581(6) 0.150(3) 0.063(2) 0.013(7) Uiso 1 1 d
C9 C 0.4932(5) 0.1983(2) 0.2010(2) 0.0145(6) Uani 1 1 d
C10 C 0.5413(5) 0.1789(2) 0.2990(2) 0.0128(6) Uani 1 1 d
Se1 Se 0.25867(5) 0.31791(3) 0.16091(2) 0.01486(9) Uani 1 1 d
O1 O 0.2185(4) 0.26210(19) 0.03333(15) 0.0221(5) Uani 1 1 d
C11 C 0.5660(6) 0.4499(3) 0.1936(2) 0.0143(6) Uani 1 1 d
C12 C 0.6634(6) 0.4694(3) 0.1117(2) 0.0159(6) Uani 1 1 d
H7 H 0.586(6) 0.419(3) 0.047(2) 0.012(7) Uiso 1 1 d
C13 C 0.8702(6) 0.5657(3) 0.1278(2) 0.0162(6) Uani 1 1 d
H8 H 0.925(6) 0.580(3) 0.073(2) 0.014(8) Uiso 1 1 d
C14 C 0.9808(5) 0.6421(3) 0.2276(2) 0.0152(6) Uani 1 1 d
C15 C 0.8863(6) 0.6190(3) 0.3105(2) 0.0188(6) Uani 1 1 d
H9 H 0.962(6) 0.666(3) 0.376(3) 0.024(9) Uiso 1 1 d
C16 C 0.6776(6) 0.5244(3) 0.2938(2) 0.0174(6) Uani 1 1 d
H10 H 0.616(6) 0.516(3) 0.350(2) 0.012(7) Uiso 1 1 d
O2 O 1.1762(4) 0.74224(18) 0.25258(15) 0.0195(4) Uani 1 1 d
C17 C 1.2918(7) 0.7615(3) 0.1692(2) 0.0203(6) Uani 1 1 d
H11 H 1.422(6) 0.835(3) 0.201(2) 0.020(8) Uiso 1 1 d
H12 H 1.387(6) 0.694(3) 0.139(2) 0.020(8) Uiso 1 1 d
H13 H 1.153(7) 0.775(3) 0.114(3) 0.033(10) Uiso 1 1 d

loop_
_atom_site_aniso_label
_atom_site_aniso_U_11
_atom_site_aniso_U_22
_atom_site_aniso_U_33
_atom_site_aniso_U_23
_atom_site_aniso_U_13
_atom_site_aniso_U_12
Br1 0.01496(16) 0.01887(16) 0.02116(16) 0.00608(12) 0.00597(12) 0.00323(12)
C1 0.0096(14) 0.0153(14) 0.0196(15) 0.0058(12) 0.0005(11) 0.0001(11)
C2 0.0179(16) 0.0203(16) 0.0158(15) 0.0045(12) 0.0023(12) -0.0027(12)
C3 0.0202(16) 0.0221(16) 0.0245(17) 0.0128(14) -0.0025(13) -0.0032(13)
C4 0.0182(16) 0.0178(15) 0.0268(17) 0.0133(13) 0.0002(13) 0.0004(13)
C5 0.0102(14) 0.0122(14) 0.0218(15) 0.0059(12) -0.0015(12) -0.0032(11)
C6 0.0149(15) 0.0137(15) 0.0277(17) 0.0050(13) 0.0029(13) 0.0006(12)
C7 0.0175(15) 0.0158(15) 0.0228(16) 0.0013(12) 0.0066(13) -0.0002(12)
C8 0.0173(15) 0.0217(16) 0.0152(15) 0.0072(12) 0.0025(12) -0.0028(12)
C9 0.0114(14) 0.0114(13) 0.0181(15) 0.0029(11) 0.0002(11) -0.0025(11)
C10 0.0085(13) 0.0111(13) 0.0169(14) 0.0040(11) -0.0005(11) -0.0021(11)
Se1 0.01267(15) 0.01605(15) 0.01545(15) 0.00660(11) -0.00085(11) -0.00051(11)
O1 0.0252(11) 0.0227(11) 0.0145(10) 0.0053(9) -0.0037(9) -0.0027(9)
C11 0.0127(14) 0.0136(14) 0.0172(14) 0.0060(11) 0.0013(11) 0.0033(11)
C12 0.0161(15) 0.0160(14) 0.0135(15) 0.0026(12) 0.0000(12) 0.0044(12)
C13 0.0160(15) 0.0187(15) 0.0162(15) 0.0077(12) 0.0042(12) 0.0052(12)
C14 0.0117(14) 0.0137(14) 0.0209(15) 0.0065(12) 0.0023(12) 0.0025(11)
C15 0.0187(16) 0.0222(16) 0.0134(15) 0.0041(12) 0.0012(12) -0.0005(13)
C16 0.0177(15) 0.0205(15) 0.0147(15) 0.0065(12) 0.0045(12) -0.0006(12)
O2 0.0195(11) 0.0185(11) 0.0181(10) 0.0030(8) 0.0049(8) -0.0037(9)
C17 0.0198(16) 0.0214(17) 0.0203(16) 0.0068(13) 0.0072(14) -0.0023(14)

loop_
_atom_type_symbol
_atom_type_description
_atom_type_scat_dispersion_real
_atom_type_scat_dispersion_imag
_atom_type_scat_source
C C 0.0033 0.0016 'International Tables Vol C Tables 4.2.6.8 and 6.1.1.4'
H H 0.0000 0.0000 'International Tables Vol C Tables 4.2.6.8 and 6.1.1.4'
O O 0.0106 0.0060 'International Tables Vol C Tables 4.2.6.8 and 6.1.1.4'
Se Se -0.0929 2.2259 'International Tables Vol C Tables 4.2.6.8 and 6.1.1.4'
Br Br -0.2901 2.4595 'International Tables Vol C Tables 4.2.6.8 and 6.1.1.4'

loop_
_geom_angle_atom_site_label_1
_geom_angle_atom_site_label_2
_geom_angle_atom_site_label_3
_geom_angle
C2 C1 C10 123.1(3)
C2 C1 Br1 114.9(2)
C10 C1 Br1 122.1(2)
C1 C2 C3 120.3(3)
C1 C2 H1 121.0(17)
C3 C2 H1 118.6(17)
C4 C3 C2 119.6(3)
C4 C3 H2 122(2)
C2 C3 H2 118(2)
C3 C4 C5 121.2(3)
C3 C4 H3 122(2)
C5 C4 H3 116(2)
C4 C5 C6 119.1(3)
C4 C5 C10 120.6(3)
C6 C5 C10 120.3(3)
C7 C6 C5 121.4(3)
C7 C6 H4 123.6(17)
C5 C6 H4 115.0(17)
C6 C7 C8 119.2(3)
C6 C7 H5 118.5(19)
C8 C7 H5 122.3(19)
C9 C8 C7 121.8(3)
C9 C8 H6 116.7(18)
C7 C8 H6 121.4(18)
C8 C9 C10 121.2(3)
C8 C9 Se1 111.6(2)
C10 C9 Se1 127.2(2)
C1 C10 C9 128.7(3)
C1 C10 C5 115.1(2)
C9 C10 C5 116.2(2)
O1 Se1 C11 100.98(11)
O1 Se1 C9 101.39(11)
C11 Se1 C9 94.16(11)
C12 C11 C16 120.4(3)
C12 C11 Se1 117.0(2)
C16 C11 Se1 122.6(2)
C11 C12 C13 120.7(3)
C11 C12 H7 117.9(19)
C13 C12 H7 121.4(19)
C14 C13 C12 119.5(3)
C14 C13 H8 121.0(19)
C12 C13 H8 119.5(19)
O2 C14 C13 124.6(3)
O2 C14 C15 115.9(2)
C13 C14 C15 119.4(3)
C16 C15 C14 120.8(3)
C16 C15 H9 119(2)
C14 C15 H9 120(2)
C15 C16 C11 119.2(3)
C15 C16 H10 117.9(18)
C11 C16 H10 122.9(18)
C14 O2 C17 116.7(2)
O2 C17 H11 104.5(18)
O2 C17 H12 110.6(19)
H11 C17 H12 109(3)
O2 C17 H13 114(2)
H11 C17 H13 110(3)
H12 C17 H13 109(3)

loop_
_geom_bond_atom_site_label_1
_geom_bond_atom_site_label_2
_geom_bond_distance
Br1 C1 1.908(3)
C1 C2 1.366(4)
C1 C10 1.425(4)
C2 C3 1.403(4)
C2 H1 0.91(3)
C3 C4 1.357(4)
C3 H2 0.95(4)
C4 C5 1.416(4)
C4 H3 0.96(3)
C5 C6 1.421(4)
C5 C10 1.437(4)
C6 C7 1.358(4)
C6 H4 1.01(3)
C7 C8 1.404(4)
C7 H5 0.94(3)
C8 C9 1.370(4)
C8 H6 0.91(3)
C9 C10 1.436(4)
C9 Se1 1.986(3)
Se1 O1 1.661(2)
Se1 C11 1.961(3)
C11 C12 1.378(4)
C11 C16 1.388(4)
C12 C13 1.390(4)
C12 H7 0.91(3)
C13 C14 1.390(4)
C13 H8 0.90(3)
C14 O2 1.365(3)
C14 C15 1.400(4)
C15 C16 1.382(4)
C15 H9 0.90(3)
C16 H10 0.91(3)
O2 C17 1.440(3)
C17 H11 0.96(3)
C17 H12 0.94(3)
C17 H13 1.00(4)

loop_
_geom_torsion_atom_site_label_1
_geom_torsion_atom_site_label_2
_geom_torsion_atom_site_label_3
_geom_torsion_atom_site_label_4
_geom_torsion
C10 C1 C2 C3 -1.3(4)
Br1 C1 C2 C3 178.7(2)
C1 C2 C3 C4 0.9(4)
C2 C3 C4 C5 0.3(4)
C3 C4 C5 C6 179.1(3)
C3 C4 C5 C10 -1.1(4)
C4 C5 C6 C7 179.6(3)
C10 C5 C6 C7 -0.2(4)
C5 C6 C7 C8 0.2(4)
C6 C7 C8 C9 0.0(4)
C7 C8 C9 C10 -0.2(4)
C7 C8 C9 Se1 179.9(2)
C2 C1 C10 C9 -178.9(3)
Br1 C1 C10 C9 1.1(4)
C2 C1 C10 C5 0.4(4)
Br1 C1 C10 C5 -179.56(19)
C8 C9 C10 C1 179.6(3)
Se1 C9 C10 C1 -0.5(4)
C8 C9 C10 C5 0.3(4)
Se1 C9 C10 C5 -179.86(19)
C4 C5 C10 C1 0.7(4)
C6 C5 C10 C1 -179.5(2)
C4 C5 C10 C9 -179.9(2)
C6 C5 C10 C9 -0.1(4)
C8 C9 Se1 O1 16.5(2)
C10 C9 Se1 O1 -163.3(2)
C8 C9 Se1 C11 -85.5(2)
C10 C9 Se1 C11 94.6(2)
O1 Se1 C11 C12 2.7(2)
C9 Se1 C11 C12 105.1(2)
O1 Se1 C11 C16 -179.6(2)
C9 Se1 C11 C16 -77.1(2)
C16 C11 C12 C13 -1.4(4)
Se1 C11 C12 C13 176.4(2)
C11 C12 C13 C14 0.5(4)
C12 C13 C14 O2 -177.3(3)
C12 C13 C14 C15 1.4(4)
O2 C14 C15 C16 176.3(3)
C13 C14 C15 C16 -2.4(4)
C14 C15 C16 C11 1.5(4)
C12 C11 C16 C15 0.4(4)
Se1 C11 C16 C15 -177.3(2)
C13 C14 O2 C17 -6.1(4)
C15 C14 O2 C17 175.2(3)

loop_
_cod_related_entry_id
_cod_related_entry_database
_cod_related_entry_code
1 ChemSpider 10018853
